data_7015133
loop_
_publ_author_name
'Gupta, Deepak'
'Rajakannu, Palanisamy'
'Shankar, Bhaskaran'
'Shanmugam, Ramasamy'
'Hussain, Firasat'
'Sarkar, Biprajit'
'Sathiyendiran, Malaichamy'

_publ_section_title
;
 Furan-decorated neutral Re(i)-based 2D rectangle and 3D trigonal
 prism.
;
_journal_issue 20
_journal_name_full 'Dalton transactions (Cambridge, England : 2003)'
_journal_page_first 5433
_journal_page_last 5435
_journal_paper_doi 10.1039/c0dt01227k
_journal_volume 40
_journal_year 2011
_chemical_formula_sum 'C84 H54 N12 O24 Re6 S6'
_chemical_formula_weight 2924.95
_chemical_name_systematic
;
?
;
_space_group_IT_number 152
_symmetry_cell_setting hexagonal
_symmetry_space_group_name_Hall 'P 31 2"'
_symmetry_space_group_name_H-M 'P 31 2 1'
_atom_sites_solution_hydrogens geom
_atom_sites_solution_primary direct
_atom_sites_solution_secondary difmap
_audit_creation_method SHELXL-97
_cell_angle_alpha 90.00
_cell_angle_beta 90.00
_cell_angle_gamma 120.00
_cell_formula_units_Z 6
_cell_length_a 23.2217(3)
_cell_length_b 23.2217(3)
_cell_length_c 29.1908(6)
_cell_measurement_reflns_used 20173
_cell_measurement_temperature 183(2)
_cell_measurement_theta_max 29.3507
_cell_measurement_theta_min 2.4548
_cell_volume 13632.2(4)
_computing_cell_refinement 'CrysAlis RED (Oxford, 2007)'
_computing_data_collection 'CrysAlis RED (Oxford, 2007)'
_computing_data_reduction 'CrysAlis RED (Oxford, 2007)'
_computing_molecular_graphics 'ORTEP-3 (Farrugia, 1997)'
_computing_publication_material 'SHELXL-97 (Sheldrick, 2008)'
_computing_structure_refinement 'SHELXL-97 (Sheldrick, 1997)'
_computing_structure_solution 'SHELXS-97 (Sheldrick, 1990)'
_diffrn_ambient_temperature 183(2)
_diffrn_detector_area_resol_mean 10.4498
_diffrn_measured_fraction_theta_full 0.998
_diffrn_measured_fraction_theta_max 0.998
_diffrn_measurement_device_type 'Xcalibur, Ruby'
_diffrn_measurement_method '\w scans'
_diffrn_radiation_monochromator graphite
_diffrn_radiation_source 'Enhance (Mo) X-ray Source'
_diffrn_radiation_type MoK\a
_diffrn_radiation_wavelength 0.71073
_diffrn_reflns_av_R_equivalents 0.1201
_diffrn_reflns_av_sigmaI/netI 0.1247
_diffrn_reflns_limit_h_max 27
_diffrn_reflns_limit_h_min -27
_diffrn_reflns_limit_k_max 27
_diffrn_reflns_limit_k_min -27
_diffrn_reflns_limit_l_max 34
_diffrn_reflns_limit_l_min -34
_diffrn_reflns_number 151845
_diffrn_reflns_theta_full 24.71
_diffrn_reflns_theta_max 24.71
_diffrn_reflns_theta_min 2.46
_exptl_absorpt_coefficient_mu 8.178
_exptl_absorpt_correction_T_max 1.00000
_exptl_absorpt_correction_T_min 0.87685
_exptl_absorpt_correction_type multi-scan
_exptl_absorpt_process_details
;
CrysAlisPro, Oxford Diffraction Ltd.,
Version 1.171.33.55 (release 05-01-2010 CrysAlis171 .NET)
(compiled Jan 5 2010,16:28:46)
Empirical absorption correction using spherical harmonics,
implemented in SCALE3 ABSPACK scaling algorithm.
;
_exptl_crystal_colour purple
_exptl_crystal_density_diffrn 2.138
_exptl_crystal_density_method 'not measured'
_exptl_crystal_description block
_exptl_crystal_F_000 8280
_exptl_crystal_size_max 0.14
_exptl_crystal_size_mid 0.11
_exptl_crystal_size_min 0.08
_refine_diff_density_max 2.377
_refine_diff_density_min -1.298
_refine_diff_density_rms 0.121
_refine_ls_abs_structure_details 'Flack H D (1983), Acta Cryst. A39, 876-881'
_refine_ls_abs_structure_Flack 0.017(6)
_refine_ls_extinction_method none
_refine_ls_goodness_of_fit_ref 0.814
_refine_ls_hydrogen_treatment constr
_refine_ls_matrix_type full
_refine_ls_number_parameters 1141
_refine_ls_number_reflns 15483
_refine_ls_number_restraints 152
_refine_ls_restrained_S_all 0.813
_refine_ls_R_factor_all 0.0985
_refine_ls_R_factor_gt 0.0438
_refine_ls_shift/su_max 0.022
_refine_ls_shift/su_mean 0.001
_refine_ls_structure_factor_coef Fsqd
_refine_ls_weighting_details 'calc w=1/[\s^2^(Fo^2^)+(0.0090P)^2^+0.0000P] where P=(Fo^2^+2Fc^2^)/3'
_refine_ls_weighting_scheme calc
_refine_ls_wR_factor_gt 0.0395
_refine_ls_wR_factor_ref 0.0451
_reflns_number_gt 9321
_reflns_number_total 15483
_reflns_threshold_expression >2sigma(I)
_cod_data_source_file c0dt01227k.txt
_cod_data_source_block msdu02
_cod_database_code 7015133

loop_
_symmetry_equiv_pos_as_xyz
'x, y, z'
'-y, x-y, z+1/3'
'y, x, -z'
'-x+y, -x, z+2/3'
'x-y, -y, -z+2/3'
'-x, -x+y, -z+1/3'

loop_
_atom_site_label
_atom_site_type_symbol
_atom_site_fract_x
_atom_site_fract_y
_atom_site_fract_z
_atom_site_U_iso_or_equiv
_atom_site_adp_type
_atom_site_occupancy
_atom_site_symmetry_multiplicity
_atom_site_calc_flag
_atom_site_refinement_flags
_atom_site_disorder_assembly
_atom_site_disorder_group
C1 C 1.3288(6) 1.0787(8) 0.0626(6) 0.089(5) Uani 1 1 d . . .
C2 C 1.4327(7) 1.1139(6) 0.1181(5) 0.079(5) Uani 1 1 d . . .
C3 C 1.4010(7) 1.0165(7) 0.0601(6) 0.077(6) Uani 1 1 d . . .
C4 C 1.4573(6) 1.0102(6) 0.1808(5) 0.089(5) Uani 1 1 d . . .
H4A H 1.4790 1.0581 0.1779 0.107 Uiso 1 1 calc R . .
H4B H 1.4632 1.0001 0.2121 0.107 Uiso 1 1 calc R . .
C5 C 1.4894(12) 0.9854(15) 0.1500(9) 0.188(5) Uani 1 1 d . . .
C6 C 1.4798(7) 0.9318(7) 0.1424(7) 0.131(8) Uani 1 1 d . . .
H6 H 1.4453 0.8931 0.1550 0.158 Uiso 1 1 calc R . .
C7 C 1.5679(11) 0.9949(13) 0.1045(9) 0.188(5) Uani 1 1 d . . .
H7 H 1.6054 1.0115 0.0859 0.226 Uiso 1 1 calc R . .
C8 C 1.5251(10) 0.9332(10) 0.1129(8) 0.153(9) Uani 1 1 d U . .
H8 H 1.5255 0.8964 0.1007 0.184 Uiso 1 1 calc R . .
C9 C 1.1975(5) 0.9385(6) 0.1020(4) 0.052(4) Uani 1 1 d . . .
H9 H 1.1969 0.9782 0.1043 0.063 Uiso 1 1 calc R . .
C10 C 1.1369(5) 0.8802(5) 0.1043(4) 0.044(3) Uani 1 1 d . . .
H10 H 1.0976 0.8807 0.1092 0.052 Uiso 1 1 calc R . .
C11 C 1.1370(5) 0.8217(5) 0.0990(3) 0.025(3) Uani 1 1 d . . .
C12 C 1.1965(5) 0.8237(5) 0.0899(3) 0.035(3) Uani 1 1 d . . .
H12 H 1.1973 0.7847 0.0840 0.042 Uiso 1 1 calc R . .
C13 C 1.2543(5) 0.8839(5) 0.0897(4) 0.050(3) Uani 1 1 d . . .
H13 H 1.2940 0.8842 0.0844 0.060 Uiso 1 1 calc R . .
C14 C 1.0732(6) 0.7592(6) 0.1029(4) 0.044(3) Uani 1 1 d . . .
C15 C 0.9616(5) 0.6995(6) 0.1114(4) 0.027(3) Uani 1 1 d . . .
C16 C 0.8968(4) 0.6977(5) 0.1138(4) 0.029(3) Uani 1 1 d . . .
C17 C 0.8926(5) 0.7541(5) 0.1043(4) 0.059(4) Uani 1 1 d . . .
H17 H 0.9306 0.7944 0.0978 0.070 Uiso 1 1 calc R . .
C18 C 0.8309(5) 0.7492(6) 0.1046(4) 0.061(4) Uani 1 1 d . . .
H18 H 0.8296 0.7881 0.0997 0.074 Uiso 1 1 calc R . .
C19 C 0.7795(5) 0.6404(5) 0.1210(4) 0.043(3) Uani 1 1 d . . .
H19 H 0.7409 0.6003 0.1269 0.051 Uiso 1 1 calc R . .
C20 C 0.8390(5) 0.6419(5) 0.1227(4) 0.042(3) Uani 1 1 d . . .
H20 H 0.8396 0.6032 0.1302 0.050 Uiso 1 1 calc R . .
C21 C 1.0214(5) 0.6452(6) 0.1066(4) 0.041(4) Uani 1 1 d . . .
C22 C 1.0196(5) 0.5800(5) 0.1065(4) 0.035(2) Uani 1 1 d U . .
C23 C 0.9614(5) 0.5222(5) 0.1030(4) 0.037(2) Uani 1 1 d U . .
H23 H 0.9213 0.5222 0.1017 0.044 Uiso 1 1 calc R . .
C24 C 0.9623(5) 0.4652(5) 0.1016(3) 0.041(3) Uani 1 1 d . . .
H24 H 0.9220 0.4258 0.0985 0.049 Uiso 1 1 calc R . .
C25 C 1.0757(4) 0.5206(5) 0.1086(3) 0.034(3) Uani 1 1 d . . .
H25 H 1.1156 0.5205 0.1116 0.041 Uiso 1 1 calc R . .
C26 C 1.0789(5) 0.5803(5) 0.1086(3) 0.037(2) Uani 1 1 d U . .
H26 H 1.1194 0.6198 0.1099 0.045 Uiso 1 1 calc R . .
C27 C 0.7118(7) 0.7548(6) 0.0522(5) 0.072(4) Uani 1 1 d . . .
C28 C 0.5922(6) 0.6834(6) 0.0888(5) 0.067(3) Uani 1 1 d . . .
C29 C 0.6572(6) 0.6198(6) 0.0543(5) 0.067(3) Uani 1 1 d . . .
C30 C 0.6649(8) 0.8148(7) 0.1566(7) 0.182(10) Uani 1 1 d U . .
H30A H 0.6355 0.7981 0.1303 0.218 Uiso 1 1 calc R . .
H30B H 0.6381 0.8091 0.1836 0.218 Uiso 1 1 calc R . .
C31 C 0.7132(9) 0.8860(8) 0.1501(6) 0.105(6) Uani 1 1 d D . .
C32 C 0.7766(11) 0.9273(9) 0.1523(6) 0.165(5) Uani 1 1 d D . .
H32 H 0.8100 0.9163 0.1543 0.198 Uiso 1 1 calc R . .
C33 C 0.7288(15) 0.9850(12) 0.1481(8) 0.27(2) Uani 1 1 d D . .
H33 H 0.7199 1.0194 0.1429 0.330 Uiso 1 1 calc R . .
C34 C 0.7861(14) 0.9958(12) 0.1508(6) 0.228(15) Uani 1 1 d DU . .
H34 H 0.8256 1.0364 0.1518 0.274 Uiso 1 1 calc R . .
C35 C 1.0936(6) 0.4038(6) 0.0633(5) 0.065(4) Uani 1 1 d . . .
C36 C 0.9634(8) 0.3303(7) 0.0540(5) 0.079(5) Uani 1 1 d . . .
C37 C 1.0212(8) 0.2875(9) 0.1033(5) 0.103(6) Uani 1 1 d . . .
C38 C 0.8686(6) 0.2356(6) 0.1476(5) 0.092(5) Uani 1 1 d . . .
H38A H 0.8679 0.2259 0.1152 0.110 Uiso 1 1 calc R . .
H38B H 0.8881 0.2129 0.1636 0.110 Uiso 1 1 calc R . .
C39 C 0.8000(7) 0.2088(8) 0.1634(5) 0.087(5) Uani 1 1 d . . .
C40 C 0.7588(6) 0.1443(6) 0.1569(5) 0.052(4) Uani 1 1 d . . .
H40 H 0.7705 0.1150 0.1440 0.063 Uiso 1 1 calc R . .
C41 C 0.6986(6) 0.1795(9) 0.1879(5) 0.084(5) Uani 1 1 d . . .
H41 H 0.6619 0.1802 0.2000 0.100 Uiso 1 1 calc R . .
C42 C 0.7006(11) 0.1284(9) 0.1711(6) 0.114(7) Uani 1 1 d . . .
H42 H 0.6641 0.0856 0.1696 0.137 Uiso 1 1 calc R . .
C43 C 0.7031(6) 0.4511(6) 0.1598(4) 0.061(4) Uani 1 1 d . . .
C44 C 0.7619(5) 0.3869(5) 0.1327(4) 0.043(3) Uani 1 1 d . . .
C45 C 0.6435(5) 0.3171(5) 0.1694(4) 0.052(3) Uani 1 1 d . . .
C46 C 0.6640(7) 0.2314(6) 0.0857(4) 0.068(4) Uani 1 1 d . . .
H46A H 0.7108 0.2565 0.0938 0.082 Uiso 1 1 calc R . .
H46B H 0.6392 0.2101 0.1133 0.082 Uiso 1 1 calc R . .
C47 C 0.6542(7) 0.1810(8) 0.0529(5) 0.071(4) Uani 1 1 d . . .
C48 C 0.6955(8) 0.1668(8) 0.0300(6) 0.097(5) Uani 1 1 d . . .
H48 H 0.7416 0.1916 0.0311 0.117 Uiso 1 1 calc R . .
C49 C 0.5942(11) 0.0900(8) 0.0091(6) 0.126(7) Uani 1 1 d . . .
H49 H 0.5581 0.0537 -0.0045 0.151 Uiso 1 1 calc R . .
C50 C 0.6584(11) 0.1086(11) 0.0039(6) 0.116(7) Uani 1 1 d . . .
H50 H 0.6754 0.0872 -0.0137 0.139 Uiso 1 1 calc R . .
C51 C 0.5841(5) 0.4298(5) 0.0873(4) 0.062(4) Uani 1 1 d . . .
H51 H 0.6243 0.4691 0.0835 0.075 Uiso 1 1 calc R . .
C52 C 0.5262(5) 0.4282(5) 0.0742(4) 0.051(3) Uani 1 1 d . . .
H52 H 0.5281 0.4646 0.0595 0.061 Uiso 1 1 calc R . .
C53 C 0.4653(5) 0.3721(5) 0.0832(4) 0.039(3) Uani 1 1 d . . .
C54 C 0.4671(5) 0.3197(5) 0.1019(4) 0.041(3) Uani 1 1 d . . .
H54 H 0.4273 0.2806 0.1076 0.049 Uiso 1 1 calc R . .
C55 C 0.5261(5) 0.3229(5) 0.1126(4) 0.056(4) Uani 1 1 d . . .
H55 H 0.5254 0.2859 0.1255 0.067 Uiso 1 1 calc R . .
C56 C 0.4046(5) 0.3725(6) 0.0713(4) 0.030(3) Uani 1 1 d . . .
C57 C 0.3511(6) 0.4263(6) 0.0502(4) 0.049(4) Uani 1 1 d . . .
C58 C 0.3499(5) 0.4879(5) 0.0373(4) 0.044(3) Uani 1 1 d . . .
C59 C 0.4084(5) 0.5489(5) 0.0406(3) 0.051(3) Uani 1 1 d . . .
H59 H 0.4482 0.5508 0.0483 0.061 Uiso 1 1 calc R . .
C60 C 0.4067(6) 0.6064(5) 0.0323(4) 0.055(4) Uani 1 1 d . . .
H60 H 0.4459 0.6470 0.0353 0.066 Uiso 1 1 calc R . .
C61 C 0.2951(5) 0.5447(5) 0.0165(4) 0.048(3) Uani 1 1 d . . .
H61 H 0.2560 0.5433 0.0073 0.058 Uiso 1 1 calc R . .
C62 C 0.2922(5) 0.4860(5) 0.0252(4) 0.044(3) Uani 1 1 d . . .
H62 H 0.2524 0.4459 0.0231 0.053 Uiso 1 1 calc R . .
C63 C 0.4085(7) 0.7469(5) 0.0544(4) 0.061(4) Uani 1 1 d . . .
C64 C 0.2800(6) 0.6754(6) 0.0442(4) 0.051(4) Uani 1 1 d . . .
C65 C 0.3508(6) 0.7780(6) -0.0136(4) 0.063(4) Uani 1 1 d . . .
C66 C 0.4966(6) 0.8098(5) -0.0557(5) 0.080(5) Uani 1 1 d . . .
H66A H 0.5145 0.8191 -0.0866 0.096 Uiso 1 1 calc R . .
H66B H 0.4691 0.8301 -0.0522 0.096 Uiso 1 1 calc R . .
C67 C 0.5535(7) 0.8413(7) -0.0220(6) 0.1003(12) Uani 1 1 d U . .
C68 C 0.5950(6) 0.8252(7) -0.0116(5) 0.1003(12) Uani 1 1 d U . .
H68 H 0.5940 0.7867 -0.0217 0.120 Uiso 1 1 calc R . .
C69 C 0.6429(7) 0.8715(6) 0.0169(5) 0.1003(12) Uani 1 1 d U . .
H69 H 0.6772 0.8677 0.0304 0.120 Uiso 1 1 calc R . .
C70 C 0.6331(7) 0.9205(7) 0.0220(6) 0.1003(12) Uani 1 1 d U . .
H70 H 0.6585 0.9591 0.0388 0.120 Uiso 1 1 calc R . .
C71 C 0.2911(8) 0.3131(7) 0.0599(6) 0.1003(12) Uani 1 1 d . . .
C72 C 0.2277(5) 0.2492(5) 0.0586(4) 0.050(3) Uani 1 1 d . . .
C73 C 0.1672(5) 0.2467(5) 0.0574(4) 0.054(4) Uani 1 1 d . . .
H73 H 0.1649 0.2855 0.0566 0.065 Uiso 1 1 calc R . .
C74 C 0.1109(5) 0.1860(5) 0.0573(4) 0.062(4) Uani 1 1 d . . .
H74 H 0.0705 0.1845 0.0534 0.074 Uiso 1 1 calc R . .
C75 C 0.1693(5) 0.1301(5) 0.0647(4) 0.063(4) Uani 1 1 d . . .
H75 H 0.1701 0.0906 0.0669 0.075 Uiso 1 1 calc R . .
C76 C 0.2279(5) 0.1886(5) 0.0637(4) 0.057(4) Uani 1 1 d . . .
H76 H 0.2680 0.1889 0.0664 0.069 Uiso 1 1 calc R . .
C77 C 0.0484(6) 0.0027(8) 0.1139(6) 0.098(6) Uani 1 1 d U . .
C78 C -0.0652(7) -0.0531(7) 0.0658(4) 0.061(4) Uani 1 1 d . . .
C79 C -0.0238(7) 0.0669(6) 0.1053(5) 0.068(4) Uani 1 1 d . . .
C80 C -0.0983(6) 0.0303(6) -0.0171(4) 0.065(4) Uani 1 1 d . . .
H80A H -0.1065 0.0324 -0.0495 0.078 Uiso 1 1 calc R . .
H80B H -0.1179 -0.0162 -0.0089 0.078 Uiso 1 1 calc R . .
C81 C -0.1321(7) 0.0588(7) 0.0088(4) 0.059(3) Uani 1 1 d . . .
C82 C -0.1848(9) 0.0333(8) 0.0318(10) 0.256(16) Uani 1 1 d U . .
H82 H -0.2123 -0.0120 0.0369 0.308 Uiso 1 1 calc R . .
C83 C -0.1962(10) 0.0834(10) 0.0488(9) 0.196(13) Uani 1 1 d U . .
H83 H -0.2276 0.0782 0.0707 0.235 Uiso 1 1 calc R . .
C84 C -0.1572(9) 0.1348(9) 0.0297(6) 0.097(6) Uani 1 1 d . . .
H84 H -0.1567 0.1750 0.0319 0.117 Uiso 1 1 calc R . .
N1 N 1.2573(5) 0.9430(5) 0.0967(3) 0.050(3) Uani 1 1 d . . .
N2 N 0.7740(4) 0.6944(5) 0.1111(3) 0.053(3) Uani 1 1 d . . .
N3 N 1.0198(4) 0.4613(4) 0.1047(3) 0.034(2) Uani 1 1 d . . .
N4 N 0.5842(4) 0.3772(5) 0.1050(3) 0.046(3) Uani 1 1 d . . .
N5 N 0.3519(4) 0.6066(4) 0.0203(3) 0.047(3) Uani 1 1 d . . .
N6 N 0.1102(4) 0.1276(4) 0.0625(4) 0.058(3) Uani 1 1 d . . .
N7 N 1.0169(4) 0.7598(4) 0.1053(3) 0.039(3) Uani 1 1 d . . .
N8 N 0.9621(4) 0.6413(4) 0.1111(3) 0.031(2) Uani 1 1 d . . .
N9 N 1.0772(4) 0.7033(5) 0.1026(3) 0.030(2) Uani 1 1 d . . .
N10 N 0.4071(4) 0.4296(4) 0.0597(3) 0.030(2) Uani 1 1 d . . .
N11 N 0.2902(4) 0.3689(5) 0.0474(3) 0.045(3) Uani 1 1 d . . .
N12 N 0.3474(5) 0.3131(5) 0.0727(4) 0.055(3) Uani 1 1 d . . .
O1 O 1.3145(5) 1.1075(6) 0.0343(4) 0.122(5) Uani 1 1 d U . .
O2 O 1.4829(4) 1.1652(4) 0.1267(4) 0.120(4) Uani 1 1 d . . .
O3 O 1.4301(5) 1.0067(6) 0.0335(4) 0.108(4) Uani 1 1 d . . .
O4 O 1.5448(6) 1.0315(8) 0.1300(6) 0.188(5) Uani 1 1 d . . .
O5 O 0.7303(5) 0.7960(4) 0.0239(4) 0.100(4) Uani 1 1 d . . .
O6 O 0.5436(4) 0.6809(4) 0.0830(4) 0.100(3) Uani 1 1 d U . .
O7 O 0.6426(5) 0.5771(4) 0.0277(3) 0.085(3) Uani 1 1 d . . .
O8 O 0.6799(6) 0.9228(6) 0.1528(4) 0.122(5) Uani 1 1 d . . .
O9 O 1.1395(4) 0.4271(5) 0.0386(3) 0.092(4) Uani 1 1 d . . .
O10 O 0.9286(5) 0.3061(5) 0.0204(3) 0.087(3) Uani 1 1 d . . .
O11 O 1.0217(6) 0.2353(6) 0.1047(4) 0.123(5) Uani 1 1 d . . .
O12 O 0.7676(7) 0.2363(8) 0.1835(4) 0.181(6) Uani 1 1 d . . .
O13 O 0.7192(5) 0.4958(4) 0.1873(3) 0.091(3) Uani 1 1 d . . .
O14 O 0.8130(3) 0.3910(4) 0.1401(3) 0.071(3) Uani 1 1 d . . .
O15 O 0.6261(4) 0.2778(4) 0.1999(3) 0.073(3) Uani 1 1 d . . .
O16 O 0.5925(5) 0.1367(5) 0.0395(4) 0.108(3) Uani 1 1 d . . .
O17 O 0.4462(5) 0.7773(5) 0.0838(4) 0.121(4) Uani 1 1 d U . .
O18 O 0.2342(5) 0.6572(5) 0.0685(3) 0.097(4) Uani 1 1 d . . .
O19 O 0.3510(5) 0.8251(5) -0.0254(4) 0.111(4) Uani 1 1 d . . .
O20 O 0.5736(6) 0.9024(6) -0.0044(5) 0.165(5) Uani 1 1 d . . .
O21 O 0.0717(5) -0.0132(5) 0.1447(3) 0.087(3) Uani 1 1 d . . .
O22 O -0.1143(4) -0.1016(4) 0.0649(3) 0.079(3) Uani 1 1 d . . .
O23 O -0.0519(5) 0.0826(5) 0.1293(4) 0.095(4) Uani 1 1 d . . .
O24 O -0.1133(5) 0.1234(5) 0.0038(4) 0.121(4) Uani 1 1 d . . .
S1 S 1.36783(13) 0.97431(14) 0.16943(12) 0.0504(9) Uani 1 1 d . . .
S2 S 0.70777(15) 0.76762(15) 0.16351(14) 0.0738(13) Uani 1 1 d . . .
S3 S 0.92155(14) 0.32547(14) 0.15620(12) 0.0511(9) Uani 1 1 d . . .
S4 S 0.63812(14) 0.28781(13) 0.06450(10) 0.0447(8) Uani 1 1 d . . .
S5 S 0.44590(14) 0.72215(14) -0.04893(11) 0.0535(9) Uani 1 1 d . . .
S6 S -0.00898(13) 0.07072(13) -0.00805(11) 0.0484(9) Uani 1 1 d . . .
Re1 Re 1.35184(2) 1.03733(2) 0.10601(2) 0.0646(2) Uani 1 1 d . . .
Re2 Re 0.67673(2) 0.68706(2) 0.09847(2) 0.06090(19) Uani 1 1 d . . .
Re3 Re 1.01839(2) 0.36517(2) 0.10259(2) 0.05077(16) Uani 1 1 d . . .
Re4 Re 0.67862(2) 0.37953(2) 0.121811(17) 0.04233(14) Uani 1 1 d . . .
Re5 Re 0.35175(3) 0.70005(2) 0.004459(17) 0.05083(15) Uani 1 1 d . . .
Re6 Re 0.01733(2) 0.03134(2) 0.064534(19) 0.04705(13) Uani 1 1 d . . .

loop_
_atom_site_aniso_label
_atom_site_aniso_U_11
_atom_site_aniso_U_22
_atom_site_aniso_U_33
_atom_site_aniso_U_23
_atom_site_aniso_U_13
_atom_site_aniso_U_12
C1 0.037(9) 0.094(13) 0.138(17) 0.009(11) 0.017(10) 0.033(9)
C2 0.076(11) 0.035(8) 0.141(16) 0.027(9) 0.023(10) 0.039(8)
C3 0.037(9) 0.072(11) 0.116(17) 0.052(11) 0.004(9) 0.023(8)
C4 0.060(10) 0.035(8) 0.148(15) 0.031(9) -0.041(10) 0.004(7)
C5 0.105(10) 0.214(14) 0.264(15) -0.032(10) 0.051(9) 0.093(10)
C6 0.099(13) 0.043(9) 0.28(2) 0.050(12) 0.114(14) 0.054(9)
C7 0.105(10) 0.214(14) 0.264(15) -0.032(10) 0.051(9) 0.093(10)
C8 0.103(16) 0.111(16) 0.26(3) -0.004(17) 0.039(16) 0.067(13)
C9 0.039(7) 0.041(8) 0.076(11) 0.010(7) -0.009(7) 0.019(7)
C10 0.030(7) 0.025(7) 0.061(9) 0.001(6) -0.008(6) 0.003(6)
C11 0.022(6) 0.026(7) 0.022(7) 0.008(5) -0.007(5) 0.009(5)
C12 0.016(6) 0.021(6) 0.057(9) -0.005(5) -0.001(5) 0.002(5)
C13 0.034(8) 0.038(7) 0.077(11) 0.013(7) -0.007(7) 0.017(7)
C14 0.052(9) 0.032(8) 0.034(9) 0.006(6) -0.019(7) 0.012(7)
C15 0.006(6) 0.037(7) 0.031(8) -0.001(6) 0.000(5) 0.007(6)
C16 0.007(6) 0.036(7) 0.042(8) -0.003(6) -0.003(5) 0.009(5)
C17 0.033(7) 0.052(8) 0.091(11) 0.027(7) 0.015(7) 0.021(7)
C18 0.030(7) 0.041(8) 0.113(12) 0.035(8) 0.025(7) 0.018(7)
C19 0.032(7) 0.035(7) 0.071(10) 0.013(6) 0.004(6) 0.024(6)
C20 0.020(7) 0.019(6) 0.081(11) 0.002(6) -0.012(6) 0.007(6)
C21 0.008(6) 0.073(9) 0.036(9) 0.040(7) 0.009(6) 0.016(7)
C22 0.032(4) 0.034(4) 0.050(5) 0.013(4) 0.001(4) 0.024(4)
C23 0.029(4) 0.037(5) 0.052(5) 0.009(4) 0.005(4) 0.023(4)
C24 0.027(6) 0.028(7) 0.056(9) 0.008(6) 0.003(6) 0.005(5)
C25 0.020(6) 0.040(7) 0.041(8) 0.017(6) 0.010(5) 0.014(6)
C26 0.031(4) 0.036(4) 0.053(5) 0.012(4) 0.006(4) 0.023(4)
C27 0.061(10) 0.052(9) 0.118(15) -0.007(9) -0.023(9) 0.040(9)
C28 0.030(5) 0.048(6) 0.107(10) 0.018(6) -0.017(6) 0.009(5)
C29 0.030(5) 0.048(6) 0.107(10) 0.018(6) -0.017(6) 0.009(5)
C30 0.083(11) 0.059(12) 0.44(3) 0.031(16) -0.020(15) 0.064(11)
C31 0.119(14) 0.069(12) 0.164(18) -0.050(11) -0.050(12) 0.075(11)
C32 0.145(10) 0.089(8) 0.252(13) -0.031(8) -0.068(10) 0.051(7)
C33 0.21(3) 0.059(16) 0.34(4) 0.068(19) -0.10(3) -0.10(2)
C34 0.17(3) 0.057(16) 0.34(4) 0.007(16) -0.05(2) -0.028(18)
C35 0.037(8) 0.047(9) 0.098(13) 0.005(8) -0.009(8) 0.012(7)
C36 0.128(15) 0.054(10) 0.066(12) 0.002(9) 0.043(11) 0.053(10)
C37 0.103(14) 0.105(15) 0.107(15) 0.006(12) 0.017(11) 0.055(12)
C38 0.056(10) 0.049(9) 0.163(17) -0.001(9) 0.024(9) 0.021(8)
C39 0.039(9) 0.072(12) 0.147(17) 0.001(10) 0.019(9) 0.025(9)
C40 0.021(7) 0.017(7) 0.096(12) -0.013(7) 0.014(7) -0.008(6)
C41 0.025(8) 0.115(14) 0.067(11) 0.045(11) 0.027(7) 0.003(9)
C42 0.17(2) 0.066(13) 0.109(17) -0.006(12) -0.005(15) 0.061(15)
C43 0.035(8) 0.064(9) 0.084(11) -0.009(8) -0.006(8) 0.025(7)
C44 0.034(7) 0.036(7) 0.050(9) 0.006(6) -0.005(6) 0.012(6)
C45 0.045(8) 0.043(8) 0.067(9) -0.026(7) -0.002(8) 0.022(7)
C46 0.116(12) 0.067(9) 0.051(10) -0.030(8) -0.028(8) 0.068(9)
C47 0.055(10) 0.104(14) 0.066(12) 0.006(10) -0.015(9) 0.049(10)
C48 0.087(13) 0.099(14) 0.107(16) -0.020(12) 0.001(11) 0.047(11)
C49 0.141(19) 0.093(13) 0.119(17) -0.075(11) -0.004(14) 0.040(13)
C50 0.130(18) 0.15(2) 0.073(15) -0.016(13) 0.013(14) 0.075(17)
C51 0.033(8) 0.021(7) 0.131(13) 0.012(7) 0.004(7) 0.012(6)
C52 0.046(8) 0.040(7) 0.079(10) 0.013(6) 0.004(7) 0.031(7)
C53 0.018(6) 0.020(7) 0.064(10) -0.004(6) 0.003(6) -0.002(6)
C54 0.020(6) 0.026(7) 0.083(10) -0.006(6) -0.003(6) 0.016(5)
C55 0.029(7) 0.018(7) 0.120(12) 0.010(7) -0.020(7) 0.011(6)
C56 0.012(6) 0.043(8) 0.031(9) 0.001(6) -0.007(6) 0.012(6)
C57 0.034(8) 0.056(9) 0.053(10) -0.017(7) 0.006(7) 0.020(8)
C58 0.027(7) 0.032(7) 0.067(10) 0.007(6) -0.014(6) 0.010(6)
C59 0.038(7) 0.050(8) 0.057(9) 0.013(7) -0.019(6) 0.016(7)
C60 0.037(8) 0.030(7) 0.089(11) 0.002(7) -0.021(7) 0.008(6)
C61 0.008(6) 0.048(8) 0.066(10) 0.012(7) -0.003(6) -0.004(6)
C62 0.035(7) 0.024(7) 0.071(10) 0.005(6) -0.020(6) 0.013(6)
C63 0.077(10) 0.018(7) 0.061(10) 0.011(6) 0.008(8) 0.003(7)
C64 0.083(10) 0.045(8) 0.033(9) 0.018(7) 0.017(7) 0.038(8)
C65 0.065(9) 0.033(8) 0.076(11) 0.006(7) 0.013(8) 0.014(7)
C66 0.047(9) 0.056(9) 0.121(13) 0.033(9) 0.019(9) 0.014(7)
C67 0.0676(18) 0.0570(18) 0.173(2) -0.0375(19) -0.0472(19) 0.0284(16)
C68 0.0676(18) 0.0570(18) 0.173(2) -0.0375(19) -0.0472(19) 0.0284(16)
C69 0.0676(18) 0.0570(18) 0.173(2) -0.0375(19) -0.0472(19) 0.0284(16)
C70 0.0676(18) 0.0570(18) 0.173(2) -0.0375(19) -0.0472(19) 0.0284(16)
C71 0.0676(18) 0.0570(18) 0.173(2) -0.0375(19) -0.0472(19) 0.0284(16)
C72 0.025(7) 0.029(7) 0.080(11) -0.011(7) -0.013(7) 0.002(6)
C73 0.022(7) 0.043(7) 0.108(12) -0.041(7) -0.028(7) 0.023(6)
C74 0.030(7) 0.030(7) 0.125(12) -0.017(7) -0.012(7) 0.014(6)
C75 0.022(7) 0.009(6) 0.138(13) 0.004(7) 0.006(7) -0.006(6)
C76 0.028(7) 0.034(8) 0.114(12) -0.004(7) -0.009(7) 0.019(6)
C77 0.020(8) 0.115(14) 0.137(16) -0.096(13) -0.001(9) 0.018(8)
C78 0.080(11) 0.079(11) 0.064(10) -0.001(9) -0.013(8) 0.069(9)
C79 0.054(10) 0.041(9) 0.085(13) -0.007(9) -0.037(9) 0.007(7)
C80 0.056(9) 0.063(9) 0.071(11) -0.015(8) -0.008(8) 0.027(8)
C81 0.054(9) 0.053(9) 0.066(10) 0.003(8) -0.009(8) 0.024(8)
C82 0.100(14) 0.035(10) 0.60(4) -0.032(17) 0.21(2) 0.006(10)
C83 0.16(2) 0.081(15) 0.35(3) 0.047(18) 0.16(2) 0.057(15)
C84 0.103(14) 0.122(17) 0.117(16) -0.027(12) -0.004(12) 0.094(14)
N1 0.046(7) 0.062(8) 0.050(8) 0.012(6) -0.002(5) 0.033(6)
N2 0.025(6) 0.036(6) 0.090(9) 0.003(6) -0.004(5) 0.010(5)
N3 0.019(5) 0.032(6) 0.041(7) 0.014(4) 0.016(5) 0.005(5)
N4 0.023(6) 0.044(7) 0.072(8) -0.005(6) -0.001(5) 0.017(5)
N5 0.036(6) 0.031(6) 0.060(8) 0.007(5) -0.028(5) 0.007(5)
N6 0.032(6) 0.040(6) 0.097(9) -0.028(6) -0.034(6) 0.013(5)
N7 0.020(5) 0.046(7) 0.054(8) -0.003(5) -0.011(5) 0.017(5)
N8 0.036(6) 0.016(5) 0.041(7) -0.008(5) 0.002(5) 0.014(5)
N9 0.024(6) 0.031(6) 0.036(7) -0.009(5) -0.012(5) 0.014(5)
N10 0.030(6) 0.014(5) 0.044(7) -0.012(5) -0.015(5) 0.011(4)
N11 0.022(6) 0.036(6) 0.076(9) -0.011(6) -0.010(5) 0.012(5)
N12 0.029(6) 0.038(6) 0.093(10) -0.016(7) -0.021(6) 0.014(6)
O1 0.104(9) 0.165(11) 0.138(11) 0.106(9) 0.049(7) 0.098(8)
O2 0.041(6) 0.037(6) 0.244(14) 0.009(7) 0.007(7) -0.008(5)
O3 0.074(8) 0.123(10) 0.126(12) 0.023(8) 0.026(7) 0.049(7)
O4 0.105(10) 0.214(14) 0.264(15) -0.032(10) 0.051(9) 0.093(10)
O5 0.084(8) 0.050(6) 0.152(11) 0.050(6) 0.001(7) 0.023(6)
O6 0.043(5) 0.077(6) 0.183(8) -0.009(5) -0.041(5) 0.031(4)
O7 0.100(8) 0.060(6) 0.092(9) 0.021(6) -0.016(7) 0.038(6)
O8 0.112(10) 0.088(9) 0.184(15) 0.006(8) -0.001(9) 0.064(8)
O9 0.048(6) 0.115(9) 0.086(8) -0.015(7) 0.026(5) 0.022(6)
O10 0.090(8) 0.075(7) 0.081(9) -0.031(7) 0.008(6) 0.030(6)
O11 0.178(12) 0.098(9) 0.148(11) 0.002(8) 0.045(9) 0.111(9)
O12 0.135(13) 0.240(18) 0.193(14) 0.024(12) 0.025(10) 0.114(14)
O13 0.105(8) 0.057(6) 0.117(9) -0.047(6) -0.047(7) 0.046(6)
O14 0.024(4) 0.073(6) 0.117(8) -0.001(5) -0.011(5) 0.025(5)
O15 0.099(7) 0.064(6) 0.057(6) 0.011(5) 0.024(6) 0.041(6)
O16 0.102(9) 0.094(8) 0.128(10) -0.028(7) -0.011(7) 0.050(7)
O17 0.082(6) 0.065(6) 0.143(7) -0.013(5) -0.050(6) -0.019(5)
O18 0.082(8) 0.124(10) 0.065(8) 0.005(7) 0.015(6) 0.037(7)
O19 0.162(10) 0.050(6) 0.140(11) 0.022(6) 0.025(8) 0.068(7)
O20 0.145(10) 0.089(8) 0.252(13) -0.031(8) -0.068(10) 0.051(7)
O21 0.075(8) 0.115(9) 0.086(9) -0.006(7) -0.007(6) 0.057(7)
O22 0.062(6) 0.040(6) 0.094(8) 0.005(5) -0.003(6) -0.007(5)
O23 0.067(8) 0.108(9) 0.114(9) -0.046(7) -0.008(6) 0.047(6)
O24 0.106(9) 0.087(8) 0.178(12) 0.033(7) 0.007(8) 0.054(7)
S1 0.0231(16) 0.0319(18) 0.089(3) -0.0013(17) -0.0062(17) 0.0085(13)
S2 0.033(2) 0.0388(19) 0.157(4) 0.002(2) -0.002(2) 0.0234(17)
S3 0.0409(19) 0.0256(17) 0.083(3) -0.0048(17) 0.0066(18) 0.0141(15)
S4 0.0424(19) 0.0366(18) 0.060(2) 0.0022(16) -0.0102(15) 0.0236(16)
S5 0.0447(19) 0.0247(17) 0.087(3) 0.0060(17) -0.0099(17) 0.0139(15)
S6 0.0240(17) 0.0256(17) 0.087(3) -0.0005(17) 0.0040(16) 0.0059(13)
Re1 0.0283(3) 0.0347(3) 0.1238(6) 0.0268(3) 0.0037(3) 0.0105(3)
Re2 0.0318(3) 0.0442(3) 0.1094(6) 0.0136(3) -0.0080(3) 0.0210(3)
Re3 0.0465(3) 0.0356(3) 0.0738(5) -0.0029(3) 0.0144(3) 0.0231(3)
Re4 0.0312(3) 0.0308(3) 0.0642(4) -0.0012(3) -0.0091(3) 0.0148(2)
Re5 0.0522(3) 0.0354(3) 0.0616(4) 0.0061(3) -0.0065(3) 0.0195(3)
Re6 0.0293(3) 0.0309(3) 0.0727(4) -0.0084(3) -0.0070(3) 0.0088(2)

loop_
_atom_type_symbol
_atom_type_description
_atom_type_scat_dispersion_real
_atom_type_scat_dispersion_imag
_atom_type_scat_source
C C 0.0033 0.0016 'International Tables Vol C Tables 4.2.6.8 and 6.1.1.4'
H H 0.0000 0.0000 'International Tables Vol C Tables 4.2.6.8 and 6.1.1.4'
N N 0.0061 0.0033 'International Tables Vol C Tables 4.2.6.8 and 6.1.1.4'
O O 0.0106 0.0060 'International Tables Vol C Tables 4.2.6.8 and 6.1.1.4'
S S 0.1246 0.1234 'International Tables Vol C Tables 4.2.6.8 and 6.1.1.4'
Re Re -1.0185 7.2310 'International Tables Vol C Tables 4.2.6.8 and 6.1.1.4'

loop_
_geom_angle_atom_site_label_1
_geom_angle_atom_site_label_2
_geom_angle_atom_site_label_3
_geom_angle
_geom_angle_site_symmetry_1
_geom_angle_site_symmetry_3
_geom_angle_publ_flag
O1 C1 Re1 178.5(16) . . ?
O2 C2 Re1 176.1(12) . . ?
O3 C3 Re1 177.8(15) . . ?
C5 C4 S1 113.2(13) . . ?
C5 C4 H4A 108.9 . . ?
S1 C4 H4A 108.9 . . ?
C5 C4 H4B 108.9 . . ?
S1 C4 H4B 108.9 . . ?
H4A C4 H4B 107.8 . . ?
C6 C5 O4 111(2) . . ?
C6 C5 C4 132(3) . . ?
O4 C5 C4 116(2) . . ?
C5 C6 C8 111.4(19) . . ?
C5 C6 H6 124.3 . . ?
C8 C6 H6 124.3 . . ?
C8 C7 O4 104.6(19) . . ?
C8 C7 H7 127.7 . . ?
O4 C7 H7 127.7 . . ?
C7 C8 C6 107.8(19) . . ?
C7 C8 H8 126.1 . . ?
C6 C8 H8 126.1 . . ?
N1 C9 C10 125.8(12) . . ?
N1 C9 H9 117.1 . . ?
C10 C9 H9 117.1 . . ?
C11 C10 C9 117.5(11) . . ?
C11 C10 H10 121.2 . . ?
C9 C10 H10 121.2 . . ?
C10 C11 C12 119.0(9) . . ?
C10 C11 C14 118.1(10) . . ?
C12 C11 C14 122.9(10) . . ?
C13 C12 C11 119.1(10) . . ?
C13 C12 H12 120.4 . . ?
C11 C12 H12 120.4 . . ?
N1 C13 C12 124.0(11) . . ?
N1 C13 H13 118.0 . . ?
C12 C13 H13 118.0 . . ?
N7 C14 N9 123.9(10) . . ?
N7 C14 C11 120.6(11) . . ?
N9 C14 C11 115.5(11) . . ?
N7 C15 N8 123.4(9) . . ?
N7 C15 C16 117.2(10) . . ?
N8 C15 C16 119.1(9) . . ?
C20 C16 C17 116.1(9) . . ?
C20 C16 C15 123.0(10) . . ?
C17 C16 C15 120.8(9) . . ?
C18 C17 C16 118.7(10) . . ?
C18 C17 H17 120.6 . . ?
C16 C17 H17 120.6 . . ?
N2 C18 C17 125.6(11) . . ?
N2 C18 H18 117.2 . . ?
C17 C18 H18 117.2 . . ?
N2 C19 C20 123.2(10) . . ?
N2 C19 H19 118.4 . . ?
C20 C19 H19 118.4 . . ?
C16 C20 C19 121.8(10) . . ?
C16 C20 H20 119.1 . . ?
C19 C20 H20 119.1 . . ?
N9 C21 N8 121.7(11) . . ?
N9 C21 C22 123.3(10) . . ?
N8 C21 C22 115.1(10) . . ?
C23 C22 C26 120.8(10) . . ?
C23 C22 C21 121.0(10) . . ?
C26 C22 C21 118.3(10) . . ?
C24 C23 C22 118.9(10) . . ?
C24 C23 H23 120.6 . . ?
C22 C23 H23 120.6 . . ?
C23 C24 N3 123.8(9) . . ?
C23 C24 H24 118.1 . . ?
N3 C24 H24 118.1 . . ?
N3 C25 C26 125.4(9) . . ?
N3 C25 H25 117.3 . . ?
C26 C25 H25 117.3 . . ?
C25 C26 C22 117.0(10) . . ?
C25 C26 H26 121.5 . . ?
C22 C26 H26 121.5 . . ?
O5 C27 Re2 176.7(12) . . ?
O6 C28 Re2 179.4(15) . . ?
O7 C29 Re2 177.3(13) . . ?
C31 C30 S2 110.6(10) . . ?
C31 C30 H30A 109.5 . . ?
S2 C30 H30A 109.5 . . ?
C31 C30 H30B 109.5 . . ?
S2 C30 H30B 109.5 . . ?
H30A C30 H30B 108.1 . . ?
C32 C31 O8 108.2(14) . . ?
C32 C31 C30 140.2(16) . . ?
O8 C31 C30 109.4(14) . . ?
C31 C32 C34 107(2) . . ?
C31 C32 H32 126.4 . . ?
C34 C32 H32 126.4 . . ?
C34 C33 O8 118(4) . . ?
C34 C33 H33 121.2 . . ?
O8 C33 H33 121.2 . . ?
C33 C34 C32 103(2) . . ?
C33 C34 H34 128.7 . . ?
C32 C34 H34 128.7 . . ?
O9 C35 Re3 179.1(14) . . ?
O10 C36 Re3 177.0(13) . . ?
O11 C37 Re3 178.1(15) . . ?
C39 C38 S3 114.0(9) . . ?
C39 C38 H38A 108.7 . . ?
S3 C38 H38A 108.7 . . ?
C39 C38 H38B 108.8 . . ?
S3 C38 H38B 108.7 . . ?
H38A C38 H38B 107.6 . . ?
C40 C39 O12 109.9(12) . . ?
C40 C39 C38 116.7(14) . . ?
O12 C39 C38 133.3(15) . . ?
C42 C40 C39 109.9(14) . . ?
C42 C40 H40 125.0 . . ?
C39 C40 H40 125.0 . . ?
C42 C41 O12 105.2(15) . . ?
C42 C41 H41 127.4 . . ?
O12 C41 H41 127.4 . . ?
C40 C42 C41 111.8(18) . . ?
C40 C42 H42 124.1 . . ?
C41 C42 H42 124.1 . . ?
O13 C43 Re4 175.7(11) . . ?
O14 C44 Re4 178.9(11) . . ?
O15 C45 Re4 174.7(10) . . ?
C47 C46 S4 112.9(9) . . ?
C47 C46 H46A 109.0 . . ?
S4 C46 H46A 109.0 . . ?
C47 C46 H46B 109.0 . . ?
S4 C46 H46B 109.0 . . ?
H46A C46 H46B 107.8 . . ?
C48 C47 O16 106.7(14) . . ?
C48 C47 C46 133.8(16) . . ?
O16 C47 C46 119.5(14) . . ?
C47 C48 C50 109.8(16) . . ?
C47 C48 H48 125.1 . . ?
C50 C48 H48 125.1 . . ?
C50 C49 O16 106.1(16) . . ?
C50 C49 H49 127.0 . . ?
O16 C49 H49 127.0 . . ?
C49 C50 C48 107.2(17) . . ?
C49 C50 H50 126.4 . . ?
C48 C50 H50 126.4 . . ?
N4 C51 C52 122.2(10) . . ?
N4 C51 H51 118.9 . . ?
C52 C51 H51 118.9 . . ?
C51 C52 C53 119.7(10) . . ?
C51 C52 H52 120.2 . . ?
C53 C52 H52 120.2 . . ?
C54 C53 C52 116.5(10) . . ?
C54 C53 C56 124.5(9) . . ?
C52 C53 C56 119.0(10) . . ?
C53 C54 C55 121.4(10) . . ?
C53 C54 H54 119.3 . . ?
C55 C54 H54 119.3 . . ?
N4 C55 C54 121.9(10) . . ?
N4 C55 H55 119.1 . . ?
C54 C55 H55 119.1 . . ?
N10 C56 N12 123.2(10) . . ?
N10 C56 C53 120.2(10) . . ?
N12 C56 C53 116.6(10) . . ?
N10 C57 N11 125.8(11) . . ?
N10 C57 C58 119.8(11) . . ?
N11 C57 C58 114.2(11) . . ?
C62 C58 C59 119.5(10) . . ?
C62 C58 C57 121.6(10) . . ?
C59 C58 C57 118.8(10) . . ?
C60 C59 C58 119.3(10) . . ?
C60 C59 H59 120.4 . . ?
C58 C59 H59 120.4 . . ?
N5 C60 C59 122.9(10) . . ?
N5 C60 H60 118.5 . . ?
C59 C60 H60 118.5 . . ?
C62 C61 N5 124.8(10) . . ?
C62 C61 H61 117.6 . . ?
N5 C61 H61 117.6 . . ?
C61 C62 C58 117.6(10) . . ?
C61 C62 H62 121.2 . . ?
C58 C62 H62 121.2 . . ?
O17 C63 Re5 176.7(12) . . ?
O18 C64 Re5 177.1(12) . . ?
O19 C65 Re5 178.4(13) . . ?
C67 C66 S5 113.5(9) . . ?
C67 C66 H66A 108.9 . . ?
S5 C66 H66A 108.9 . . ?
C67 C66 H66B 108.9 . . ?
S5 C66 H66B 108.9 . . ?
H66A C66 H66B 107.7 . . ?
C68 C67 O20 108.1(14) . . ?
C68 C67 C66 129.9(14) . . ?
O20 C67 C66 121.0(13) . . ?
C67 C68 C69 111.3(14) . . ?
C67 C68 H68 124.4 . . ?
C69 C68 H68 124.4 . . ?
C70 C69 C68 109.4(14) . . ?
C70 C69 H69 125.3 . . ?
C68 C69 H69 125.3 . . ?
C69 C70 O20 104.6(13) . . ?
C69 C70 H70 127.7 . . ?
O20 C70 H70 127.7 . . ?
N11 C71 N12 123.1(13) . . ?
N11 C71 C72 118.0(13) . . ?
N12 C71 C72 118.9(13) . . ?
C73 C72 C76 118.1(10) . . ?
C73 C72 C71 121.8(12) . . ?
C76 C72 C71 119.8(11) . . ?
C74 C73 C72 118.4(11) . . ?
C74 C73 H73 120.8 . . ?
C72 C73 H73 120.8 . . ?
N6 C74 C73 124.0(11) . . ?
N6 C74 H74 118.0 . . ?
C73 C74 H74 118.0 . . ?
N6 C75 C76 122.1(11) . . ?
N6 C75 H75 118.9 . . ?
C76 C75 H75 118.9 . . ?
C75 C76 C72 119.7(10) . . ?
C75 C76 H76 120.1 . . ?
C72 C76 H76 120.1 . . ?
O21 C77 Re6 176.4(14) . . ?
O22 C78 Re6 177.1(12) . . ?
O23 C79 Re6 174.5(14) . . ?
C81 C80 S6 115.1(9) . . ?
C81 C80 H80A 108.5 . . ?
S6 C80 H80A 108.5 . . ?
C81 C80 H80B 108.5 . . ?
S6 C80 H80B 108.5 . . ?
H80A C80 H80B 107.5 . . ?
C82 C81 O24 106.2(13) . . ?
C82 C81 C80 132.9(14) . . ?
O24 C81 C80 120.0(13) . . ?
C81 C82 C83 110.0(15) . . ?
C81 C82 H82 125.0 . . ?
C83 C82 H82 125.0 . . ?
C84 C83 C82 107.1(19) . . ?
C84 C83 H83 126.5 . . ?
C82 C83 H83 126.5 . . ?
C83 C84 O24 108.6(17) . . ?
C83 C84 H84 125.7 . . ?
O24 C84 H84 125.7 . . ?
C9 N1 C13 114.3(10) . . ?
C9 N1 Re1 122.4(8) . . ?
C13 N1 Re1 123.0(8) . . ?
C18 N2 C19 114.4(9) . . ?
C18 N2 Re2 123.1(8) . . ?
C19 N2 Re2 122.0(7) . . ?
C25 N3 C24 114.1(8) . . ?
C25 N3 Re3 123.6(6) . . ?
C24 N3 Re3 122.3(6) . . ?
C55 N4 C51 118.1(9) . . ?
C55 N4 Re4 120.6(8) . . ?
C51 N4 Re4 121.3(7) . . ?
C60 N5 C61 115.9(9) . . ?
C60 N5 Re5 122.0(7) . . ?
C61 N5 Re5 122.1(8) . . ?
C75 N6 C74 117.4(9) . . ?
C75 N6 Re6 120.3(7) . . ?
C74 N6 Re6 122.3(7) . . ?
C14 N7 C15 115.4(9) . . ?
C21 N8 C15 117.0(9) . . ?
C21 N9 C14 118.4(10) . . ?
C57 N10 C56 116.7(9) . . ?
C71 N11 C57 114.2(11) . . ?
C56 N12 C71 116.6(11) . . ?
C5 O4 C7 105(2) . . ?
C33 O8 C31 103(2) . . ?
C39 O12 C41 103.2(14) . . ?
C47 O16 C49 110.0(13) . . ?
C67 O20 C70 106.5(12) . . ?
C81 O24 C84 107.1(12) . . ?
C4 S1 Re1 109.5(4) . . ?
C4 S1 Re2 105.8(5) . 6_765 ?
Re1 S1 Re2 99.33(10) . 6_765 ?
C30 S2 Re2 109.0(7) . . ?
C30 S2 Re1 106.1(6) . 6_765 ?
Re2 S2 Re1 98.66(10) . 6_765 ?
C38 S3 Re3 109.6(5) . 6_765 ?
C38 S3 Re3 107.5(4) . . ?
Re3 S3 Re3 99.30(10) 6_765 . ?
C46 S4 Re5 114.1(5) . 3 ?
C46 S4 Re4 105.7(4) . . ?
Re5 S4 Re4 100.05(10) 3 . ?
C66 S5 Re5 108.2(4) . . ?
C66 S5 Re4 106.6(4) . 3 ?
Re5 S5 Re4 98.39(10) . 3 ?
C80 S6 Re6 111.0(4) . . ?
C80 S6 Re6 105.1(4) . 3 ?
Re6 S6 Re6 98.99(9) . 3 ?
C1 Re1 C2 92.9(6) . . ?
C1 Re1 C3 90.9(6) . . ?
C2 Re1 C3 86.1(6) . . ?
C1 Re1 N1 91.7(5) . . ?
C2 Re1 N1 175.4(5) . . ?
C3 Re1 N1 94.8(5) . . ?
C1 Re1 S1 172.3(4) . . ?
C2 Re1 S1 92.6(4) . . ?
C3 Re1 S1 94.9(4) . . ?
N1 Re1 S1 82.8(2) . . ?
C1 Re1 S2 93.9(5) . 6_765 ?
C2 Re1 S2 93.3(4) . 6_765 ?
C3 Re1 S2 175.2(4) . 6_765 ?
N1 Re1 S2 85.4(3) . 6_765 ?
S1 Re1 S2 80.34(11) . 6_765 ?
C29 Re2 C27 91.4(6) . . ?
C29 Re2 C28 92.6(5) . . ?
C27 Re2 C28 86.6(5) . . ?
C29 Re2 N2 89.5(4) . . ?
C27 Re2 N2 93.2(5) . . ?
C28 Re2 N2 177.9(5) . . ?
C29 Re2 S2 172.3(4) . . ?
C27 Re2 S2 94.4(4) . . ?
C28 Re2 S2 92.8(4) . . ?
N2 Re2 S2 85.1(3) . . ?
C29 Re2 S1 93.7(4) . 6_765 ?
C27 Re2 S1 174.9(4) . 6_765 ?
C28 Re2 S1 92.7(4) . 6_765 ?
N2 Re2 S1 87.4(3) . 6_765 ?
S2 Re2 S1 80.63(11) . 6_765 ?
C36 Re3 C37 86.1(6) . . ?
C36 Re3 C35 90.8(6) . . ?
C37 Re3 C35 89.7(6) . . ?
C36 Re3 N3 97.2(5) . . ?
C37 Re3 N3 176.7(6) . . ?
C35 Re3 N3 89.6(4) . . ?
C36 Re3 S3 171.1(5) . 6_765 ?
C37 Re3 S3 93.2(5) . 6_765 ?
C35 Re3 S3 98.0(4) . 6_765 ?
N3 Re3 S3 83.6(2) . 6_765 ?
C36 Re3 S3 91.3(4) . . ?
C37 Re3 S3 95.6(5) . . ?
C35 Re3 S3 174.4(4) . . ?
N3 Re3 S3 84.9(2) . . ?
S3 Re3 S3 79.93(10) 6_765 . ?
C43 Re4 C45 94.0(5) . . ?
C43 Re4 C44 88.6(5) . . ?
C45 Re4 C44 88.6(5) . . ?
C43 Re4 N4 90.6(4) . . ?
C45 Re4 N4 95.9(4) . . ?
C44 Re4 N4 175.6(4) . . ?
C43 Re4 S4 173.0(4) . . ?
C45 Re4 S4 90.2(3) . . ?
C44 Re4 S4 97.1(3) . . ?
N4 Re4 S4 83.4(2) . . ?
C43 Re4 S5 96.3(4) . 3 ?
C45 Re4 S5 169.6(3) . 3 ?
C44 Re4 S5 90.4(3) . 3 ?
N4 Re4 S5 85.3(3) . 3 ?
S4 Re4 S5 79.68(9) . 3 ?
C64 Re5 C65 91.8(5) . . ?
C64 Re5 C63 87.5(5) . . ?
C65 Re5 C63 90.2(5) . . ?
C64 Re5 N5 90.5(4) . . ?
C65 Re5 N5 175.8(4) . . ?
C63 Re5 N5 93.4(4) . . ?
C64 Re5 S4 98.2(4) . 3 ?
C65 Re5 S4 92.2(4) . 3 ?
C63 Re5 S4 173.8(4) . 3 ?
N5 Re5 S4 84.0(2) . 3 ?
C64 Re5 S5 174.7(3) . . ?
C65 Re5 S5 93.3(4) . . ?
C63 Re5 S5 94.3(4) . . ?
N5 Re5 S5 84.4(3) . . ?
S4 Re5 S5 79.84(9) 3 . ?
C77 Re6 C78 89.3(5) . . ?
C77 Re6 C79 92.2(5) . . ?
C78 Re6 C79 88.3(5) . . ?
C77 Re6 N6 91.5(5) . . ?
C78 Re6 N6 179.2(4) . . ?
C79 Re6 N6 91.5(5) . . ?
C77 Re6 S6 171.0(4) . . ?
C78 Re6 S6 95.0(3) . . ?
C79 Re6 S6 95.8(4) . . ?
N6 Re6 S6 84.3(3) . . ?
C77 Re6 S6 91.3(4) . 3 ?
C78 Re6 S6 93.3(4) . 3 ?
C79 Re6 S6 176.1(4) . 3 ?
N6 Re6 S6 86.8(3) . 3 ?
S6 Re6 S6 80.58(9) . 3 ?

loop_
_geom_bond_atom_site_label_1
_geom_bond_atom_site_label_2
_geom_bond_distance
_geom_bond_site_symmetry_2
_geom_bond_publ_flag
C1 O1 1.210(16) . ?
C1 Re1 1.823(17) . ?
C2 O2 1.205(14) . ?
C2 Re1 1.863(15) . ?
C3 O3 1.124(16) . ?
C3 Re1 1.971(17) . ?
C4 C5 1.46(2) . ?
C4 S1 1.842(12) . ?
C4 H4A 0.9700 . ?
C4 H4B 0.9700 . ?
C5 C6 1.17(3) . ?
C5 O4 1.33(3) . ?
C6 C8 1.346(19) . ?
C6 H6 0.9300 . ?
C7 C8 1.29(2) . ?
C7 O4 1.42(2) . ?
C7 H7 0.9300 . ?
C8 H8 0.9300 . ?
C9 N1 1.348(12) . ?
C9 C10 1.382(12) . ?
C9 H9 0.9300 . ?
C10 C11 1.367(12) . ?
C10 H10 0.9300 . ?
C11 C12 1.386(12) . ?
C11 C14 1.472(13) . ?
C12 C13 1.371(12) . ?
C12 H12 0.9300 . ?
C13 N1 1.354(12) . ?
C13 H13 0.9300 . ?
C14 N7 1.317(13) . ?
C14 N9 1.347(13) . ?
C15 N7 1.357(12) . ?
C15 N8 1.359(12) . ?
C15 C16 1.486(12) . ?
C16 C20 1.346(12) . ?
C16 C17 1.389(13) . ?
C17 C18 1.379(13) . ?
C17 H17 0.9300 . ?
C18 N2 1.311(11) . ?
C18 H18 0.9300 . ?
C19 N2 1.353(12) . ?
C19 C20 1.366(12) . ?
C19 H19 0.9300 . ?
C20 H20 0.9300 . ?
C21 N9 1.328(12) . ?
C21 N8 1.340(13) . ?
C21 C22 1.493(15) . ?
C22 C23 1.351(13) . ?
C22 C26 1.375(12) . ?
C23 C24 1.336(12) . ?
C23 H23 0.9300 . ?
C24 N3 1.385(11) . ?
C24 H24 0.9300 . ?
C25 N3 1.346(10) . ?
C25 C26 1.351(12) . ?
C25 H25 0.9300 . ?
C26 H26 0.9300 . ?
C27 O5 1.171(14) . ?
C27 Re2 1.918(15) . ?
C28 O6 1.112(12) . ?
C28 Re2 1.943(12) . ?
C29 O7 1.168(14) . ?
C29 Re2 1.897(15) . ?
C30 C31 1.474(19) . ?
C30 S2 1.822(11) . ?
C30 H30A 0.9700 . ?
C30 H30B 0.9700 . ?
C31 C32 1.30(2) . ?
C31 O8 1.412(15) . ?
C32 C34 1.49(3) . ?
C32 H32 0.9300 . ?
C33 C34 1.23(4) . ?
C33 O8 1.33(2) . ?
C33 H33 0.9300 . ?
C34 H34 0.9300 . ?
C35 O9 1.170(13) . ?
C35 Re3 1.899(14) . ?
C36 O10 1.215(15) . ?
C36 Re3 1.806(17) . ?
C37 O11 1.219(16) . ?
C37 Re3 1.838(18) . ?
C38 C39 1.466(16) . ?
C38 S3 1.835(12) . ?
C38 H38A 0.9700 . ?
C38 H38B 0.9700 . ?
C39 C40 1.328(16) . ?
C39 O12 1.339(15) . ?
C40 C42 1.277(19) . ?
C40 H40 0.9300 . ?
C41 C42 1.307(18) . ?
C41 O12 1.486(16) . ?
C41 H41 0.9300 . ?
C42 H42 0.9300 . ?
C43 O13 1.213(12) . ?
C43 Re4 1.836(13) . ?
C44 O14 1.161(11) . ?
C44 Re4 1.882(11) . ?
C45 O15 1.192(11) . ?
C45 Re4 1.875(12) . ?
C46 C47 1.440(17) . ?
C46 S4 1.803(11) . ?
C46 H46A 0.9700 . ?
C46 H46B 0.9700 . ?
C47 C48 1.337(18) . ?
C47 O16 1.339(14) . ?
C48 C50 1.41(2) . ?
C48 H48 0.9300 . ?
C49 C50 1.34(2) . ?
C49 O16 1.417(15) . ?
C49 H49 0.9300 . ?
C50 H50 0.9300 . ?
C51 N4 1.329(12) . ?
C51 C52 1.378(13) . ?
C51 H51 0.9300 . ?
C52 C53 1.388(13) . ?
C52 H52 0.9300 . ?
C53 C54 1.353(13) . ?
C53 C56 1.457(13) . ?
C54 C55 1.371(12) . ?
C54 H54 0.9300 . ?
C55 N4 1.326(12) . ?
C55 H55 0.9300 . ?
C56 N10 1.343(12) . ?
C56 N12 1.354(12) . ?
C57 N10 1.293(13) . ?
C57 N11 1.377(13) . ?
C57 C58 1.492(15) . ?
C58 C62 1.364(13) . ?
C58 C59 1.393(13) . ?
C59 C60 1.377(13) . ?
C59 H59 0.9300 . ?
C60 N5 1.323(12) . ?
C60 H60 0.9300 . ?
C61 C62 1.354(13) . ?
C61 N5 1.388(11) . ?
C61 H61 0.9300 . ?
C62 H62 0.9300 . ?
C63 O17 1.177(13) . ?
C63 Re5 1.899(13) . ?
C64 O18 1.167(12) . ?
C64 Re5 1.871(13) . ?
C65 O19 1.143(12) . ?
C65 Re5 1.898(13) . ?
C66 C67 1.509(16) . ?
C66 S5 1.781(11) . ?
C66 H66A 0.9700 . ?
C66 H66B 0.9700 . ?
C67 C68 1.234(16) . ?
C67 O20 1.356(15) . ?
C68 C69 1.375(15) . ?
C68 H68 0.9300 . ?
C69 C70 1.275(16) . ?
C69 H69 0.9300 . ?
C70 O20 1.449(16) . ?
C70 H70 0.9300 . ?
C71 N11 1.356(16) . ?
C71 N12 1.358(16) . ?
C71 C72 1.479(16) . ?
C72 C73 1.375(13) . ?
C72 C76 1.418(14) . ?
C73 C74 1.361(12) . ?
C73 H73 0.9300 . ?
C74 N6 1.358(12) . ?
C74 H74 0.9300 . ?
C75 N6 1.346(12) . ?
C75 C76 1.360(13) . ?
C75 H75 0.9300 . ?
C76 H76 0.9300 . ?
C77 O21 1.200(18) . ?
C77 Re6 1.88(2) . ?
C78 O22 1.133(13) . ?
C78 Re6 1.939(15) . ?
C79 O23 1.137(14) . ?
C79 Re6 1.948(16) . ?
C80 C81 1.464(15) . ?
C80 S6 1.818(11) . ?
C80 H80A 0.9700 . ?
C80 H80B 0.9700 . ?
C81 C82 1.255(17) . ?
C81 O24 1.345(13) . ?
C82 C83 1.41(2) . ?
C82 H82 0.9300 . ?
C83 C84 1.22(2) . ?
C83 H83 0.9300 . ?
C84 O24 1.394(15) . ?
C84 H84 0.9300 . ?
N1 Re1 2.211(9) . ?
N2 Re2 2.210(8) . ?
N3 Re3 2.217(8) . ?
N4 Re4 2.221(8) . ?
N5 Re5 2.220(8) . ?
N6 Re6 2.198(9) . ?
S1 Re1 2.500(3) . ?
S1 Re2 2.507(3) 6_765 ?
S2 Re2 2.505(4) . ?
S2 Re1 2.527(4) 6_765 ?
S3 Re3 2.497(3) 6_765 ?
S3 Re3 2.507(3) . ?
S4 Re5 2.488(3) 3 ?
S4 Re4 2.493(3) . ?
S5 Re5 2.520(3) . ?
S5 Re4 2.523(3) 3 ?
S6 Re6 2.501(3) . ?
S6 Re6 2.509(3) 3 ?
Re1 S2 2.527(4) 6_765 ?
Re2 S1 2.507(3) 6_765 ?
Re3 S3 2.497(3) 6_765 ?
Re4 S5 2.523(3) 3 ?
Re5 S4 2.488(3) 3 ?
Re6 S6 2.509(3) 3 ?
